data_4075785
loop_
_publ_author_name
'Nemes, Gabriela Cretiu'
'Silaghi-Dumitrescu, Luminita'
'Silaghi-Dumitrescu, Ioan'
'Escudi\'e, Jean'
'Ranaivonjatovo, Henri'
'Molloy, Kieran C.'
'Mahon, Mary F.'
'Zukerman-Schpector, Julio'

_publ_section_title
;
 Difluorenylsilanes, -germanes, and -stannanes Exhibiting an Unprecedented
 Parallel Arrangement of the Fluorene Units
;
_journal_issue 6
_journal_name_full Organometallics
_journal_page_first 1134
_journal_paper_doi 10.1021/om049543y
_journal_volume 24
_journal_year 2005
_chemical_formula_sum 'C30 H28 Sn'
_chemical_formula_weight 507.21
_chemical_name_systematic
; 
 ? 
;
_space_group_IT_number 15
_symmetry_space_group_name_Hall '-C 2yc'
_symmetry_space_group_name_H-M 'C 1 2/c 1'
_atom_sites_solution_hydrogens geom
_atom_sites_solution_primary direct
_atom_sites_solution_secondary difmap
_audit_creation_method SHELXL-97
_cell_angle_alpha 90.00
_cell_angle_beta 117.517(14)
_cell_angle_gamma 90.00
_cell_formula_units_Z 8
_cell_length_a 22.377(4)
_cell_length_b 13.344(2)
_cell_length_c 18.147(4)
_cell_measurement_temperature 173(2)
_cell_measurement_theta_max 11.9
_cell_measurement_theta_min 5.09
_cell_volume 4805.7(17)
_computing_cell_refinement 'Siemens (Bruker) P3-P4/PC'
_computing_data_collection 'Siemens (Bruker) P3-P4/PC'
_computing_data_reduction 'Siemens (Bruker) Xdisk'
_computing_molecular_graphics 'ZORTEP (Zsolnai, 1995)'
_computing_publication_material PARST95-Nardelli,PLATON-Spek,WinGX-Farrugia
_computing_structure_refinement 'SHELXL-97 (Sheldrick, 1997)'
_computing_structure_solution 'SHELXS-97 (Sheldrick, 1990)'
_diffrn_ambient_temperature 173(2)
_diffrn_measured_fraction_theta_full 0.998
_diffrn_measured_fraction_theta_max 0.998
_diffrn_measurement_device_type Saxi/P3
_diffrn_measurement_method 'Wyckoff omega-scan'
_diffrn_radiation_monochromator graphite
_diffrn_radiation_source 'fine-focus sealed tube'
_diffrn_radiation_type MoK\a
_diffrn_radiation_wavelength 0.71073
_diffrn_reflns_av_R_equivalents 0.0256
_diffrn_reflns_av_sigmaI/netI 0.0259
_diffrn_reflns_limit_h_max 21
_diffrn_reflns_limit_h_min -24
_diffrn_reflns_limit_k_max 14
_diffrn_reflns_limit_k_min 0
_diffrn_reflns_limit_l_max 19
_diffrn_reflns_limit_l_min 0
_diffrn_reflns_number 3252
_diffrn_reflns_theta_full 22.50
_diffrn_reflns_theta_max 22.50
_diffrn_reflns_theta_min 2.53
_diffrn_standards_interval_count 100
_diffrn_standards_number 4
_exptl_absorpt_coefficient_mu 1.077
_exptl_absorpt_correction_T_max 0.551
_exptl_absorpt_correction_T_min 0.506
_exptl_absorpt_correction_type psi-scan
_exptl_crystal_colour colourless
_exptl_crystal_density_diffrn 1.402
_exptl_crystal_density_method 'not measured'
_exptl_crystal_description Prism
_exptl_crystal_F_000 2064
_exptl_crystal_size_max 0.4
_exptl_crystal_size_mid 0.25
_exptl_crystal_size_min 0.2
_refine_diff_density_max 0.675
_refine_diff_density_min -0.333
_refine_diff_density_rms 0.064
_refine_ls_extinction_method none
_refine_ls_goodness_of_fit_ref 1.065
_refine_ls_hydrogen_treatment mixed
_refine_ls_matrix_type full
_refine_ls_number_parameters 284
_refine_ls_number_reflns 3132
_refine_ls_number_restraints 0
_refine_ls_restrained_S_all 1.065
_refine_ls_R_factor_all 0.0408
_refine_ls_R_factor_gt 0.0317
_refine_ls_shift/su_max 0.001
_refine_ls_shift/su_mean 0.000
_refine_ls_structure_factor_coef Fsqd
_refine_ls_weighting_details 'calc w=1/[\s^2^(Fo^2^)+(0.0509P)^2^+6.5016P] where P=(Fo^2^+2Fc^2^)/3'
_refine_ls_weighting_scheme calc
_refine_ls_wR_factor_gt 0.0795
_refine_ls_wR_factor_ref 0.0857
_reflns_number_gt 2695
_reflns_number_total 3132
_reflns_threshold_expression >2sigma(I)
_cod_data_source_file om049543ysi20041215_103715.cif
_cod_data_source_block 4c
_cod_depositor_comments
;
The following automatic conversions were performed:
'__exptl_crystal_description' tag replaced with
'_exptl_crystal_description'.

'__computing_data_collection' tag
replaced with '_computing_data_collection'.

Automatic conversion script
Id: cif_correct_tags 1440 2010-10-19 06:21:57Z saulius 
;
_cod_original_cell_volume 4805.7(16)
_cod_database_code 4075785

loop_
_symmetry_equiv_pos_as_xyz
'x, y, z'
'-x, y, -z+1/2'
'x+1/2, y+1/2, z'
'-x+1/2, y+1/2, -z+1/2'
'-x, -y, -z'
'x, -y, z-1/2'
'-x+1/2, -y+1/2, -z'
'x+1/2, -y+1/2, z-1/2'

loop_
_atom_site_label
_atom_site_type_symbol
_atom_site_fract_x
_atom_site_fract_y
_atom_site_fract_z
_atom_site_U_iso_or_equiv
_atom_site_adp_type
_atom_site_occupancy
_atom_site_symmetry_multiplicity
_atom_site_calc_flag
_atom_site_refinement_flags
Sn Sn 0.162743(13) 0.77303(2) 0.138893(17) 0.04284(14) Uani 1 1 d .
C1 C 0.0789(2) 0.7101(4) -0.0873(3) 0.0542(12) Uani 1 1 d .
H1 H 0.1127 0.7537 -0.0867 0.065 Uiso 1 1 calc R
C2 C 0.0567(2) 0.6297(4) -0.1418(3) 0.0652(14) Uani 1 1 d .
H2 H 0.0746 0.6194 -0.1796 0.078 Uiso 1 1 calc R
C3 C 0.0095(3) 0.5652(4) -0.1416(3) 0.0651(14) Uani 1 1 d .
H3 H -0.0040 0.5094 -0.1782 0.078 Uiso 1 1 calc R
C4 C -0.0190(2) 0.5795(3) -0.0893(3) 0.0544(11) Uani 1 1 d .
H4 H -0.0523 0.5346 -0.0901 0.065 Uiso 1 1 calc R
C5 C -0.0695(2) 0.6606(4) 0.0439(3) 0.0556(12) Uani 1 1 d .
H5 H -0.0934 0.6007 0.0192 0.067 Uiso 1 1 calc R
C6 C -0.0811(3) 0.7117(4) 0.1016(3) 0.0659(14) Uani 1 1 d .
H6 H -0.1123 0.6855 0.1185 0.079 Uiso 1 1 calc R
C7 C -0.0485(2) 0.8003(4) 0.1354(3) 0.0660(14) Uani 1 1 d .
H7 H -0.0582 0.8347 0.1745 0.079 Uiso 1 1 calc R
C8 C -0.0015(2) 0.8403(4) 0.1134(3) 0.0533(11) Uani 1 1 d .
H8 H 0.0203 0.9021 0.1361 0.064 Uiso 1 1 calc R
C9 C 0.06476(19) 0.8081(3) 0.0286(2) 0.0438(10) Uani 1 1 d .
C10 C 0.0513(2) 0.7264(3) -0.0336(2) 0.0423(10) Uani 1 1 d .
C11 C 0.0127(2) 0.7874(3) 0.0572(2) 0.0433(10) Uani 1 1 d .
C12 C -0.0218(2) 0.6986(3) 0.0224(3) 0.0436(10) Uani 1 1 d .
C13 C 0.0019(2) 0.6606(3) -0.0355(2) 0.0427(10) Uani 1 1 d .
C1' C 0.2692(2) 0.9576(4) 0.1071(4) 0.0719(15) Uani 1 1 d .
H1' H 0.2971 0.8999 0.1198 0.086 Uiso 1 1 calc R
C2' C 0.2683(3) 1.0263(5) 0.0498(4) 0.0872(19) Uani 1 1 d .
H2' H 0.2955 1.0155 0.0230 0.105 Uiso 1 1 calc R
C3' C 0.2286(3) 1.1095(5) 0.0311(4) 0.0822(17) Uani 1 1 d .
H3' H 0.2282 1.1554 -0.0092 0.099 Uiso 1 1 calc R
C4' C 0.1891(3) 1.1286(4) 0.0693(3) 0.0617(13) Uani 1 1 d .
H4' H 0.1616 1.1868 0.0559 0.074 Uiso 1 1 calc R
C5' C 0.1114(2) 1.1311(4) 0.1851(3) 0.0571(12) Uani 1 1 d .
H5' H 0.0970 1.1879 0.1495 0.069 Uiso 1 1 calc R
C6' C 0.0892(3) 1.1157(5) 0.2432(4) 0.0769(17) Uani 1 1 d .
H6' H 0.0596 1.1629 0.2486 0.092 Uiso 1 1 calc R
C7' C 0.1092(3) 1.0331(5) 0.2934(4) 0.0821(18) Uani 1 1 d .
H7' H 0.0939 1.0248 0.3339 0.098 Uiso 1 1 calc R
C8' C 0.1507(2) 0.9618(4) 0.2870(3) 0.0631(13) Uani 1 1 d .
H8' H 0.1636 0.9046 0.3221 0.076 Uiso 1 1 calc R
C9' C 0.2184(2) 0.9095(3) 0.2074(3) 0.0484(11) Uani 1 1 d .
C10' C 0.22932(19) 0.9730(3) 0.1461(3) 0.0465(10) Uani 1 1 d .
C11' C 0.1737(2) 0.9748(3) 0.2279(2) 0.0450(10) Uani 1 1 d .
C12' C 0.15575(19) 1.0616(3) 0.1792(2) 0.0428(10) Uani 1 1 d .
C13' C 0.1904(2) 1.0609(3) 0.1279(2) 0.0442(10) Uani 1 1 d .
C14 C 0.2268(3) 0.6929(5) 0.1009(3) 0.0766(16) Uani 1 1 d .
H14A H 0.2718 0.6861 0.1482 0.115 Uiso 1 1 calc R
H14B H 0.2301 0.7297 0.0562 0.115 Uiso 1 1 calc R
H14C H 0.2079 0.6262 0.0809 0.115 Uiso 1 1 calc R
C15 C 0.1423(3) 0.6816(4) 0.2216(3) 0.0673(13) Uani 1 1 d .
H15A H 0.1253 0.6162 0.1958 0.101 Uiso 1 1 calc R
H15B H 0.1084 0.7144 0.2333 0.101 Uiso 1 1 calc R
H15C H 0.1839 0.6722 0.2737 0.101 Uiso 1 1 calc R
C16 C 0.0653(2) 0.9135(3) -0.0048(3) 0.0542(11) Uani 1 1 d .
H16A H 0.1040 0.9202 -0.0161 0.081 Uiso 1 1 calc R
H16B H 0.0687 0.9635 0.0365 0.081 Uiso 1 1 calc R
H16C H 0.0235 0.9243 -0.0563 0.081 Uiso 1 1 calc R
C17 C 0.2831(2) 0.8735(4) 0.2827(3) 0.0794(16) Uani 1 1 d .
H17A H 0.3074 0.9314 0.3165 0.119 Uiso 1 1 calc R
H17B H 0.3118 0.8387 0.2633 0.119 Uiso 1 1 calc R
H17C H 0.2714 0.8276 0.3161 0.119 Uiso 1 1 calc R

loop_
_atom_site_aniso_label
_atom_site_aniso_U_11
_atom_site_aniso_U_22
_atom_site_aniso_U_33
_atom_site_aniso_U_23
_atom_site_aniso_U_13
_atom_site_aniso_U_12
Sn 0.0390(2) 0.0409(2) 0.0438(2) 0.00217(13) 0.01504(14) 0.00543(13)
C1 0.045(2) 0.072(3) 0.048(3) 0.005(2) 0.024(2) 0.004(2)
C2 0.064(3) 0.089(4) 0.044(3) -0.011(3) 0.026(2) 0.010(3)
C3 0.082(4) 0.057(3) 0.045(3) -0.010(2) 0.019(3) 0.007(3)
C4 0.059(3) 0.047(3) 0.048(3) 0.002(2) 0.018(2) -0.002(2)
C5 0.054(3) 0.055(3) 0.058(3) 0.006(2) 0.025(2) -0.001(2)
C6 0.056(3) 0.083(4) 0.070(3) 0.013(3) 0.039(3) 0.005(3)
C7 0.060(3) 0.090(4) 0.055(3) -0.001(3) 0.033(3) 0.019(3)
C8 0.046(2) 0.056(3) 0.051(3) -0.005(2) 0.017(2) 0.010(2)
C9 0.037(2) 0.046(2) 0.041(2) 0.0026(19) 0.0122(18) -0.0012(19)
C10 0.041(2) 0.046(2) 0.035(2) 0.0034(19) 0.0125(18) 0.0066(19)
C11 0.040(2) 0.048(3) 0.038(2) -0.0001(19) 0.0141(19) 0.0067(19)
C12 0.040(2) 0.042(2) 0.046(2) 0.0122(19) 0.018(2) 0.0093(19)
C13 0.045(2) 0.041(2) 0.038(2) 0.0037(19) 0.0160(19) 0.0065(19)
C1' 0.060(3) 0.067(3) 0.106(4) -0.019(3) 0.053(3) -0.013(3)
C2' 0.097(4) 0.093(5) 0.109(5) -0.024(4) 0.079(4) -0.034(4)
C3' 0.106(5) 0.080(4) 0.073(4) -0.013(3) 0.051(4) -0.043(4)
C4' 0.071(3) 0.053(3) 0.052(3) -0.004(2) 0.020(3) -0.016(2)
C5' 0.045(2) 0.049(3) 0.065(3) -0.012(2) 0.015(2) 0.000(2)
C6' 0.060(3) 0.083(4) 0.095(4) -0.046(4) 0.042(3) -0.013(3)
C7' 0.094(4) 0.094(5) 0.085(4) -0.042(4) 0.064(4) -0.034(4)
C8' 0.073(3) 0.064(3) 0.056(3) -0.010(2) 0.033(3) -0.019(3)
C9' 0.037(2) 0.045(3) 0.051(3) 0.002(2) 0.010(2) 0.0018(19)
C10' 0.034(2) 0.046(3) 0.055(3) -0.009(2) 0.017(2) -0.0081(19)
C11' 0.045(2) 0.045(3) 0.042(2) -0.0099(19) 0.018(2) -0.0091(19)
C12' 0.038(2) 0.039(2) 0.044(2) -0.0090(19) 0.0133(19) -0.0069(19)
C13' 0.042(2) 0.039(2) 0.043(2) -0.0057(19) 0.0119(19) -0.0110(19)
C14 0.065(3) 0.085(4) 0.076(4) -0.007(3) 0.030(3) 0.030(3)
C15 0.072(3) 0.062(3) 0.064(3) 0.022(3) 0.028(3) 0.002(3)
C16 0.048(2) 0.053(3) 0.048(3) 0.006(2) 0.011(2) -0.001(2)
C17 0.057(3) 0.071(4) 0.075(4) 0.002(3) 0.000(3) 0.004(3)

loop_
_atom_type_symbol
_atom_type_description
_atom_type_scat_dispersion_real
_atom_type_scat_dispersion_imag
_atom_type_scat_source
C C 0.0033 0.0016 'International Tables Vol C Tables 4.2.6.8 and 6.1.1.4'
H H 0.0000 0.0000 'International Tables Vol C Tables 4.2.6.8 and 6.1.1.4'
Sn Sn -0.6537 1.4246 'International Tables Vol C Tables 4.2.6.8 and 6.1.1.4'

loop_
_geom_angle_atom_site_label_1
_geom_angle_atom_site_label_2
_geom_angle_atom_site_label_3
_geom_angle
C15 Sn C14 109.4(2)
C15 Sn C9 108.00(17)
C14 Sn C9 110.01(18)
C15 Sn C9' 108.62(19)
C14 Sn C9' 107.6(2)
C9 Sn C9' 113.15(15)
C2 C1 C10 119.5(4)
C3 C2 C1 120.6(4)
C2 C3 C4 121.4(5)
C3 C4 C13 118.6(4)
C6 C5 C12 118.2(5)
C5 C6 C7 121.4(4)
C6 C7 C8 121.0(4)
C11 C8 C7 118.3(4)
C10 C9 C11 102.1(3)
C10 C9 C16 114.0(3)
C11 C9 C16 116.9(4)
C10 C9 Sn 107.2(3)
C11 C9 Sn 104.4(3)
C16 C9 Sn 111.3(3)
C1 C10 C13 119.1(4)
C1 C10 C9 130.0(4)
C13 C10 C9 110.9(4)
C8 C11 C12 119.8(4)
C8 C11 C9 129.4(4)
C12 C11 C9 110.7(3)
C5 C12 C11 121.2(4)
C5 C12 C13 130.7(4)
C11 C12 C13 108.1(4)
C4 C13 C10 120.9(4)
C4 C13 C12 131.0(4)
C10 C13 C12 107.9(4)
C2' C1' C10' 119.8(5)
C3' C2' C1' 120.7(5)
C2' C3' C4' 121.4(5)
C3' C4' C13' 118.4(5)
C6' C5' C12' 118.7(5)
C7' C6' C5' 120.6(5)
C6' C7' C8' 122.0(5)
C7' C8' C11' 118.9(5)
C11' C9' C10' 102.2(3)
C11' C9' C17 115.1(4)
C10' C9' C17 115.1(4)
C11' C9' Sn 110.4(3)
C10' C9' Sn 106.7(3)
C17 C9' Sn 107.1(3)
C1' C10' C13' 118.7(4)
C1' C10' C9' 131.0(4)
C13' C10' C9' 110.3(4)
C8' C11' C12' 119.1(4)
C8' C11' C9' 130.0(4)
C12' C11' C9' 110.8(4)
C5' C12' C11' 120.6(4)
C5' C12' C13' 131.1(4)
C11' C12' C13' 108.3(4)
C4' C13' C10' 120.9(4)
C4' C13' C12' 131.0(4)
C10' C13' C12' 108.1(4)

loop_
_geom_bond_atom_site_label_1
_geom_bond_atom_site_label_2
_geom_bond_distance
Sn C15 2.142(5)
Sn C14 2.142(5)
Sn C9 2.231(4)
Sn C9' 2.232(4)
C1 C2 1.386(7)
C1 C10 1.392(6)
C2 C3 1.364(7)
C3 C4 1.380(7)
C4 C13 1.387(6)
C5 C6 1.372(7)
C5 C12 1.391(6)
C6 C7 1.375(7)
C7 C8 1.393(7)
C8 C11 1.391(6)
C9 C10 1.495(6)
C9 C11 1.505(6)
C9 C16 1.535(6)
C10 C13 1.399(6)
C11 C12 1.395(6)
C12 C13 1.468(5)
C1' C2' 1.379(8)
C1' C10' 1.387(6)
C2' C3' 1.363(9)
C3' C4' 1.377(8)
C4' C13' 1.385(6)
C5' C6' 1.375(7)
C5' C12' 1.397(6)
C6' C7' 1.366(8)
C7' C8' 1.372(8)
C8' C11' 1.398(6)
C9' C11' 1.497(6)
C9' C10' 1.506(6)
C9' C17 1.538(6)
C10' C13' 1.407(6)
C11' C12' 1.399(6)
C12' C13' 1.460(6)
